data_7202993
loop_
_publ_author_name
'Du, Miao'
'Li, Cheng-Peng'
'Zhao, Xiao-Jun'
'Yu, Qian'

_publ_section_title
;
 Interplay of coordinative and supramolecular interactions in
 engineering unusual crystalline architectures of low-dimensional
 metal--pamoate complexes under co-ligand intervention
;
_journal_issue 11
_journal_name_full CrystEngComm
_journal_page_first 1011
_journal_paper_doi 10.1039/b707853f
_journal_volume 9
_journal_year 2007
_chemical_formula_sum 'C39 H36 Cu N4 O8'
_chemical_formula_weight 752.26
_chemical_name_systematic
;
?
;
_space_group_IT_number 13
_symmetry_cell_setting monoclinic
_symmetry_space_group_name_Hall '-P 2yc'
_symmetry_space_group_name_H-M 'P 1 2/c 1'
_atom_sites_solution_hydrogens geom
_atom_sites_solution_primary direct
_atom_sites_solution_secondary difmap
_audit_creation_method SHELXL-97
_cell_angle_alpha 90.00
_cell_angle_beta 108.2420(10)
_cell_angle_gamma 90.00
_cell_formula_units_Z 2
_cell_length_a 14.6316(10)
_cell_length_b 11.0803(8)
_cell_length_c 11.7201(8)
_cell_measurement_reflns_used 4011
_cell_measurement_temperature 295(2)
_cell_measurement_theta_max 27.64
_cell_measurement_theta_min 2.59
_cell_volume 1804.6(2)
_computing_cell_refinement 'Bruker APEX II'
_computing_data_collection 'Bruker APEX II'
_computing_data_reduction 'Bruker SAINT'
_computing_molecular_graphics 'Bruker SHELXTL'
_computing_publication_material 'Bruker SHELXTL'
_computing_structure_refinement 'SHELXL-97 (Sheldrick, 1997)'
_computing_structure_solution 'SHELXS-97 (Sheldrick, 1990)'
_diffrn_ambient_temperature 295(2)
_diffrn_measured_fraction_theta_full 0.999
_diffrn_measured_fraction_theta_max 0.999
_diffrn_measurement_device_type 'APEX II CCD area detector'
_diffrn_measurement_method 'phi and omega scans'
_diffrn_radiation_monochromator graphite
_diffrn_radiation_source 'fine-focus sealed tube'
_diffrn_radiation_type MoK\a
_diffrn_radiation_wavelength 0.71073
_diffrn_reflns_av_R_equivalents 0.0176
_diffrn_reflns_av_sigmaI/netI 0.0195
_diffrn_reflns_limit_h_max 17
_diffrn_reflns_limit_h_min -17
_diffrn_reflns_limit_k_max 13
_diffrn_reflns_limit_k_min -8
_diffrn_reflns_limit_l_max 13
_diffrn_reflns_limit_l_min -13
_diffrn_reflns_number 9556
_diffrn_reflns_theta_full 25.03
_diffrn_reflns_theta_max 25.03
_diffrn_reflns_theta_min 2.35
_exptl_absorpt_coefficient_mu 0.664
_exptl_absorpt_correction_T_max 1.000000
_exptl_absorpt_correction_T_min 0.865489
_exptl_absorpt_correction_type multi-scan
_exptl_absorpt_process_details SADABS
_exptl_crystal_colour Blue-Green
_exptl_crystal_density_diffrn 1.384
_exptl_crystal_density_meas ?
_exptl_crystal_density_method 'not measured'
_exptl_crystal_description Block
_exptl_crystal_F_000 782
_exptl_crystal_size_max 0.52
_exptl_crystal_size_mid 0.36
_exptl_crystal_size_min 0.22
_refine_diff_density_max 0.639
_refine_diff_density_min -0.339
_refine_diff_density_rms 0.048
_refine_ls_extinction_expression Fc^*^=kFc[1+0.001xFc^2^\l^3^/sin(2\q)]^-1/4^
_refine_ls_extinction_method SHELXL
_refine_ls_goodness_of_fit_ref 1.011
_refine_ls_hydrogen_treatment constr
_refine_ls_matrix_type full
_refine_ls_number_parameters 242
_refine_ls_number_reflns 3197
_refine_ls_number_restraints 0
_refine_ls_restrained_S_all 1.011
_refine_ls_R_factor_all 0.0378
_refine_ls_R_factor_gt 0.0321
_refine_ls_shift/su_max 0.001
_refine_ls_shift/su_mean 0.000
_refine_ls_structure_factor_coef Fsqd
_refine_ls_weighting_details 'calc w=1/[\s^2^(Fo^2^)+(0.0612P)^2^+0.7303P] where P=(Fo^2^+2Fc^2^)/3'
_refine_ls_weighting_scheme calc
_refine_ls_wR_factor_gt 0.0933
_refine_ls_wR_factor_ref 0.0969
_reflns_number_gt 2726
_reflns_number_total 3197
_reflns_threshold_expression >2sigma(I)
_cod_data_source_file b707853f.txt
_cod_data_source_block 11
_cod_depositor_comments
;
The following automatic conversions were performed:
'_symmetry_cell_setting' value 'Monoclinic' changed to 'monoclinic'
according to '/home/saulius/struct/CIF-dictionaries/cif_core.dic'
dictionary named 'cif_core.dic' version 2.4.1 from
2010-06-29.

'_exptl_absorpt_correction_type' value 'Multi-Scan' changed
to 'multi-scan' according to
'/home/saulius/struct/CIF-dictionaries/cif_core.dic' dictionary named
'cif_core.dic' version 2.4.1 from 2010-06-29.

Automatic conversion script
Id: cif_fix_enum 1527 2010-12-29 10:47:43Z saulius 

The following automatic conversions were performed:

'_exptl_crystal_density_meas' value 'None' was changed to '?' - the
value is perceived as not measured.

Automatic conversion script
Id: cif_fix_values 3008 2015-01-20 13:52:24Z robertas 
;
_cod_original_sg_symbol_H-M P2/c
_cod_database_code 7202993

loop_
_symmetry_equiv_pos_as_xyz
'x, y, z'
'-x, y, -z+1/2'
'-x, -y, -z'
'x, -y, z-1/2'

loop_
_atom_site_label
_atom_site_type_symbol
_atom_site_fract_x
_atom_site_fract_y
_atom_site_fract_z
_atom_site_U_iso_or_equiv
_atom_site_adp_type
_atom_site_occupancy
_atom_site_symmetry_multiplicity
_atom_site_calc_flag
_atom_site_refinement_flags
_atom_site_disorder_assembly
_atom_site_disorder_group
Cu1 Cu 0.5000 0.75300(2) 0.7500 0.02809(14) Uani 1 2 d S . .
O1 O 0.40111(10) 0.75884(11) 0.59057(13) 0.0361(3) Uani 1 1 d . . .
O2 O 0.29589(10) 0.63120(15) 0.62728(13) 0.0478(4) Uani 1 1 d . . .
O3 O 0.13281(10) 0.60012(15) 0.47610(13) 0.0465(4) Uani 1 1 d . . .
H3 H 0.1763 0.5963 0.5403 0.070 Uiso 1 1 calc R . .
O4 O 0.38564(13) 0.77359(17) 0.87551(16) 0.0563(5) Uani 1 1 d . . .
N1 N 0.5000 0.93580(18) 0.7500 0.0241(4) Uani 1 2 d S . .
N2 N 0.5000 1.57285(19) 0.7500 0.0279(5) Uani 1 2 d S . .
N3 N 0.23347(16) 0.7181(3) 0.8600(3) 0.0735(7) Uani 1 1 d . . .
C1 C 0.25065(14) 0.73362(17) 0.44029(18) 0.0307(4) Uani 1 1 d . . .
C2 C 0.15864(13) 0.67642(18) 0.40120(18) 0.0331(4) Uani 1 1 d . . .
C3 C 0.09395(13) 0.6980(2) 0.28824(18) 0.0358(5) Uani 1 1 d . . .
C4 C 0.11975(14) 0.7797(2) 0.21041(18) 0.0372(5) Uani 1 1 d . . .
C5 C 0.05922(16) 0.8051(3) 0.0919(2) 0.0510(6) Uani 1 1 d . . .
H5 H 0.0005 0.7653 0.0623 0.061 Uiso 1 1 calc R . .
C6 C 0.08542(19) 0.8862(3) 0.0212(2) 0.0636(7) Uani 1 1 d . . .
H6 H 0.0436 0.9025 -0.0551 0.076 Uiso 1 1 calc R . .
C7 C 0.1743(2) 0.9461(3) 0.0607(2) 0.0650(8) Uani 1 1 d . . .
H7 H 0.1913 1.0011 0.0109 0.078 Uiso 1 1 calc R . .
C8 C 0.23535(17) 0.9228(2) 0.1726(2) 0.0536(6) Uani 1 1 d . . .
H8 H 0.2945 0.9620 0.1988 0.064 Uiso 1 1 calc R . .
C9 C 0.21030(14) 0.84007(19) 0.24990(19) 0.0381(5) Uani 1 1 d . . .
C10 C 0.27395(14) 0.81421(19) 0.36553(18) 0.0355(5) Uani 1 1 d . . .
H10 H 0.3332 0.8530 0.3915 0.043 Uiso 1 1 calc R . .
C11 C 0.0000 0.6272(3) 0.2500 0.0418(7) Uani 1 2 d S . .
H11A H -0.0008 0.5752 0.3163 0.050 Uiso 0.50 1 calc PR . .
H11B H 0.0008 0.5752 0.1837 0.050 Uiso 0.50 1 calc PR . .
C12 C 0.32036(13) 0.70522(18) 0.56179(17) 0.0314(4) Uani 1 1 d . . .
C13 C 0.51995(13) 0.99867(16) 0.85247(16) 0.0282(4) Uani 1 1 d . . .
H13 H 0.5343 0.9564 0.9245 0.034 Uiso 1 1 calc R . .
C14 C 0.52029(14) 1.12281(16) 0.85644(16) 0.0292(4) Uani 1 1 d . . .
H14 H 0.5340 1.1627 0.9297 0.035 Uiso 1 1 calc R . .
C15 C 0.5000 1.1882(2) 0.7500 0.0262(5) Uani 1 2 d S . .
C16 C 0.5000 1.3215(2) 0.7500 0.0274(6) Uani 1 2 d S . .
C17 C 0.47079(15) 1.38691(17) 0.83369(18) 0.0348(4) Uani 1 1 d . . .
H17 H 0.4512 1.3471 0.8919 0.042 Uiso 1 1 calc R . .
C18 C 0.47112(15) 1.51109(18) 0.82976(18) 0.0353(4) Uani 1 1 d . . .
H18 H 0.4502 1.5537 0.8853 0.042 Uiso 1 1 calc R . .
C19 C 0.2657(3) 0.6455(4) 0.9690(4) 0.1174(15) Uani 1 1 d . . .
H19A H 0.3206 0.6833 1.0252 0.176 Uiso 1 1 calc R . .
H19B H 0.2832 0.5664 0.9495 0.176 Uiso 1 1 calc R . .
H19C H 0.2147 0.6391 1.0039 0.176 Uiso 1 1 calc R . .
C20 C 0.1350(3) 0.7087(7) 0.7849(5) 0.183(3) Uani 1 1 d . . .
H20A H 0.1204 0.7736 0.7278 0.274 Uiso 1 1 calc R . .
H20B H 0.0933 0.7133 0.8338 0.274 Uiso 1 1 calc R . .
H20C H 0.1254 0.6329 0.7431 0.274 Uiso 1 1 calc R . .
C21 C 0.2986(2) 0.7777(3) 0.8250(2) 0.0565(7) Uani 1 1 d . . .
H21 H 0.2766 0.8261 0.7571 0.068 Uiso 1 1 calc R . .

loop_
_atom_site_aniso_label
_atom_site_aniso_U_11
_atom_site_aniso_U_22
_atom_site_aniso_U_33
_atom_site_aniso_U_23
_atom_site_aniso_U_13
_atom_site_aniso_U_12
Cu1 0.0263(2) 0.01389(19) 0.0328(2) 0.000 -0.00707(14) 0.000
O1 0.0293(8) 0.0258(7) 0.0390(8) 0.0003(5) -0.0095(6) -0.0037(5)
O2 0.0341(8) 0.0608(11) 0.0383(8) 0.0102(8) -0.0032(6) -0.0077(7)
O3 0.0289(7) 0.0562(10) 0.0437(8) 0.0130(8) -0.0040(6) -0.0077(7)
O4 0.0513(11) 0.0697(12) 0.0449(9) -0.0077(8) 0.0107(8) -0.0201(9)
N1 0.0266(11) 0.0169(10) 0.0268(11) 0.000 0.0054(9) 0.000
N2 0.0271(11) 0.0175(10) 0.0321(11) 0.000 -0.0007(9) 0.000
N3 0.0392(12) 0.1015(19) 0.0778(17) -0.0290(16) 0.0155(12) -0.0095(13)
C1 0.0232(9) 0.0305(10) 0.0322(10) -0.0052(8) -0.0002(8) 0.0035(7)
C2 0.0243(10) 0.0343(11) 0.0359(11) 0.0014(8) 0.0024(8) 0.0023(8)
C3 0.0219(9) 0.0398(11) 0.0379(11) -0.0012(9) -0.0020(8) 0.0020(9)
C4 0.0274(10) 0.0444(12) 0.0341(11) 0.0009(9) 0.0015(8) 0.0079(9)
C5 0.0325(11) 0.0706(17) 0.0401(12) 0.0062(12) -0.0027(10) 0.0029(11)
C6 0.0526(15) 0.088(2) 0.0408(13) 0.0208(14) 0.0014(11) 0.0099(14)
C7 0.0577(16) 0.080(2) 0.0562(15) 0.0286(15) 0.0154(13) 0.0036(14)
C8 0.0421(13) 0.0618(16) 0.0548(14) 0.0147(12) 0.0120(11) -0.0015(11)
C9 0.0289(10) 0.0420(12) 0.0398(11) 0.0039(9) 0.0054(9) 0.0044(9)
C10 0.0231(9) 0.0378(11) 0.0398(11) -0.0015(9) 0.0016(8) -0.0002(8)
C11 0.0248(14) 0.0406(17) 0.0484(17) 0.000 -0.0053(12) 0.000
C12 0.0261(10) 0.0274(10) 0.0336(10) -0.0059(9) -0.0011(8) 0.0030(8)
C13 0.0347(10) 0.0217(9) 0.0256(9) 0.0017(7) 0.0056(8) -0.0003(8)
C14 0.0387(11) 0.0216(9) 0.0252(9) -0.0027(7) 0.0070(8) -0.0008(8)
C15 0.0309(14) 0.0178(13) 0.0291(13) 0.000 0.0083(11) 0.000
C16 0.0302(14) 0.0192(13) 0.0302(14) 0.000 0.0055(11) 0.000
C17 0.0479(12) 0.0221(10) 0.0376(10) -0.0004(8) 0.0177(9) -0.0015(9)
C18 0.0448(12) 0.0232(10) 0.0389(11) -0.0048(8) 0.0146(9) 0.0017(9)
C19 0.111(3) 0.112(3) 0.145(4) 0.034(3) 0.063(3) -0.026(3)
C20 0.0382(19) 0.357(9) 0.143(5) -0.111(5) 0.014(2) -0.022(3)
C21 0.0634(18) 0.0563(15) 0.0429(14) -0.0032(12) 0.0068(12) 0.0057(13)

loop_
_atom_type_symbol
_atom_type_description
_atom_type_scat_dispersion_real
_atom_type_scat_dispersion_imag
_atom_type_scat_source
C C 0.0033 0.0016 'International Tables Vol C Tables 4.2.6.8 and 6.1.1.4'
H H 0.0000 0.0000 'International Tables Vol C Tables 4.2.6.8 and 6.1.1.4'
N N 0.0061 0.0033 'International Tables Vol C Tables 4.2.6.8 and 6.1.1.4'
O O 0.0106 0.0060 'International Tables Vol C Tables 4.2.6.8 and 6.1.1.4'
Cu Cu 0.3201 1.2651 'International Tables Vol C Tables 4.2.6.8 and 6.1.1.4'

loop_
_geom_angle_atom_site_label_1
_geom_angle_atom_site_label_2
_geom_angle_atom_site_label_3
_geom_angle
_geom_angle_site_symmetry_1
_geom_angle_site_symmetry_3
_geom_angle_publ_flag
O1 Cu1 O1 176.24(7) 2_656 . ?
O1 Cu1 N2 91.88(4) 2_656 1_545 ?
O1 Cu1 N2 91.88(4) . 1_545 ?
O1 Cu1 N1 88.12(4) 2_656 . ?
O1 Cu1 N1 88.12(4) . . ?
N2 Cu1 N1 180.000(1) 1_545 . ?
C12 O1 Cu1 125.54(13) . . ?
C2 O3 H3 109.5 . . ?
C13 N1 C13 117.3(2) . 2_656 ?
C13 N1 Cu1 121.34(11) . . ?
C13 N1 Cu1 121.34(11) 2_656 . ?
C18 N2 C18 118.0(2) . 2_656 ?
C18 N2 Cu1 120.98(11) . 1_565 ?
C18 N2 Cu1 120.98(11) 2_656 1_565 ?
C21 N3 C20 121.7(4) . . ?
C21 N3 C19 118.6(3) . . ?
C20 N3 C19 119.0(4) . . ?
C10 C1 C2 118.93(18) . . ?
C10 C1 C12 120.85(18) . . ?
C2 C1 C12 120.22(18) . . ?
O3 C2 C3 118.75(17) . . ?
O3 C2 C1 119.70(17) . . ?
C3 C2 C1 121.55(19) . . ?
C2 C3 C4 119.03(18) . . ?
C2 C3 C11 118.39(18) . . ?
C4 C3 C11 122.49(16) . . ?
C3 C4 C5 123.0(2) . . ?
C3 C4 C9 119.89(18) . . ?
C5 C4 C9 117.1(2) . . ?
C6 C5 C4 121.3(2) . . ?
C6 C5 H5 119.4 . . ?
C4 C5 H5 119.4 . . ?
C5 C6 C7 121.5(2) . . ?
C5 C6 H6 119.3 . . ?
C7 C6 H6 119.3 . . ?
C8 C7 C6 119.3(2) . . ?
C8 C7 H7 120.4 . . ?
C6 C7 H7 120.4 . . ?
C7 C8 C9 121.1(2) . . ?
C7 C8 H8 119.5 . . ?
C9 C8 H8 119.5 . . ?
C10 C9 C8 121.3(2) . . ?
C10 C9 C4 118.85(19) . . ?
C8 C9 C4 119.79(19) . . ?
C1 C10 C9 121.71(18) . . ?
C1 C10 H10 119.1 . . ?
C9 C10 H10 119.1 . . ?
C3 C11 C3 118.0(3) . 2 ?
C3 C11 H11A 107.8 . . ?
C3 C11 H11A 107.8 2 . ?
C3 C11 H11B 107.8 . . ?
C3 C11 H11B 107.8 2 . ?
H11A C11 H11B 107.1 . . ?
O2 C12 O1 124.43(17) . . ?
O2 C12 C1 118.66(17) . . ?
O1 C12 C1 116.92(18) . . ?
N1 C13 C14 123.21(17) . . ?
N1 C13 H13 118.4 . . ?
C14 C13 H13 118.4 . . ?
C13 C14 C15 119.51(17) . . ?
C13 C14 H14 120.2 . . ?
C15 C14 H14 120.2 . . ?
C14 C15 C14 117.3(2) 2_656 . ?
C14 C15 C16 121.37(12) 2_656 . ?
C14 C15 C16 121.37(12) . . ?
C17 C16 C17 117.2(2) 2_656 . ?
C17 C16 C15 121.41(12) 2_656 . ?
C17 C16 C15 121.41(12) . . ?
C18 C17 C16 119.48(19) . . ?
C18 C17 H17 120.3 . . ?
C16 C17 H17 120.3 . . ?
N2 C18 C17 122.90(19) . . ?
N2 C18 H18 118.6 . . ?
C17 C18 H18 118.6 . . ?
N3 C19 H19A 109.5 . . ?
N3 C19 H19B 109.5 . . ?
H19A C19 H19B 109.5 . . ?
N3 C19 H19C 109.5 . . ?
H19A C19 H19C 109.5 . . ?
H19B C19 H19C 109.5 . . ?
N3 C20 H20A 109.5 . . ?
N3 C20 H20B 109.5 . . ?
H20A C20 H20B 109.5 . . ?
N3 C20 H20C 109.5 . . ?
H20A C20 H20C 109.5 . . ?
H20B C20 H20C 109.5 . . ?
O4 C21 N3 124.8(3) . . ?
O4 C21 H21 117.6 . . ?
N3 C21 H21 117.6 . . ?

loop_
_geom_bond_atom_site_label_1
_geom_bond_atom_site_label_2
_geom_bond_distance
_geom_bond_site_symmetry_2
_geom_bond_publ_flag
Cu1 O1 1.9740(14) 2_656 ?
Cu1 O1 1.9740(14) . ?
Cu1 N2 1.996(2) 1_545 ?
Cu1 N1 2.026(2) . ?
O1 C12 1.270(2) . ?
O2 C12 1.250(3) . ?
O3 C2 1.355(2) . ?
O3 H3 0.8200 . ?
O4 C21 1.226(3) . ?
N1 C13 1.339(2) . ?
N1 C13 1.339(2) 2_656 ?
N2 C18 1.330(2) . ?
N2 C18 1.330(2) 2_656 ?
N2 Cu1 1.996(2) 1_565 ?
N3 C21 1.325(4) . ?
N3 C20 1.438(5) . ?
N3 C19 1.457(5) . ?
C1 C10 1.367(3) . ?
C1 C2 1.428(3) . ?
C1 C12 1.503(3) . ?
C2 C3 1.386(3) . ?
C3 C4 1.417(3) . ?
C3 C11 1.523(3) . ?
C4 C5 1.422(3) . ?
C4 C9 1.426(3) . ?
C5 C6 1.356(4) . ?
C5 H5 0.9300 . ?
C6 C7 1.403(4) . ?
C6 H6 0.9300 . ?
C7 C8 1.361(3) . ?
C7 H7 0.9300 . ?
C8 C9 1.415(3) . ?
C8 H8 0.9300 . ?
C9 C10 1.413(3) . ?
C10 H10 0.9300 . ?
C11 C3 1.523(3) 2 ?
C11 H11A 0.9700 . ?
C11 H11B 0.9700 . ?
C13 C14 1.376(3) . ?
C13 H13 0.9300 . ?
C14 C15 1.392(2) . ?
C14 H14 0.9300 . ?
C15 C14 1.392(2) 2_656 ?
C15 C16 1.477(4) . ?
C16 C17 1.390(2) 2_656 ?
C16 C17 1.390(2) . ?
C17 C18 1.377(3) . ?
C17 H17 0.9300 . ?
C18 H18 0.9300 . ?
C19 H19A 0.9600 . ?
C19 H19B 0.9600 . ?
C19 H19C 0.9600 . ?
C20 H20A 0.9600 . ?
C20 H20B 0.9600 . ?
C20 H20C 0.9600 . ?
C21 H21 0.9300 . ?

loop_
_geom_torsion_atom_site_label_1
_geom_torsion_atom_site_label_2
_geom_torsion_atom_site_label_3
_geom_torsion_atom_site_label_4
_geom_torsion
_geom_torsion_site_symmetry_1
_geom_torsion_site_symmetry_2
_geom_torsion_site_symmetry_3
_geom_torsion_site_symmetry_4
_geom_torsion_publ_flag
N2 Cu1 O1 C12 53.24(15) 1_545 . . . ?
N1 Cu1 O1 C12 -126.76(15) . . . . ?
O1 Cu1 N1 C13 -30.12(11) 2_656 . . . ?
O1 Cu1 N1 C13 149.88(11) . . . . ?
O1 Cu1 N1 C13 149.88(11) 2_656 . . 2_656 ?
O1 Cu1 N1 C13 -30.12(11) . . . 2_656 ?
C10 C1 C2 O3 -177.28(18) . . . . ?
C12 C1 C2 O3 2.7(3) . . . . ?
C10 C1 C2 C3 2.0(3) . . . . ?
C12 C1 C2 C3 -178.03(18) . . . . ?
O3 C2 C3 C4 178.71(19) . . . . ?
C1 C2 C3 C4 -0.6(3) . . . . ?
O3 C2 C3 C11 -4.8(3) . . . . ?
C1 C2 C3 C11 175.95(18) . . . . ?
C2 C3 C4 C5 178.3(2) . . . . ?
C11 C3 C4 C5 2.0(3) . . . . ?
C2 C3 C4 C9 -1.3(3) . . . . ?
C11 C3 C4 C9 -177.71(19) . . . . ?
C3 C4 C5 C6 178.3(3) . . . . ?
C9 C4 C5 C6 -2.1(4) . . . . ?
C4 C5 C6 C7 1.7(4) . . . . ?
C5 C6 C7 C8 -0.4(5) . . . . ?
C6 C7 C8 C9 -0.5(4) . . . . ?
C7 C8 C9 C10 179.1(2) . . . . ?
C7 C8 C9 C4 0.0(4) . . . . ?
C3 C4 C9 C10 1.8(3) . . . . ?
C5 C4 C9 C10 -177.9(2) . . . . ?
C3 C4 C9 C8 -179.1(2) . . . . ?
C5 C4 C9 C8 1.2(3) . . . . ?
C2 C1 C10 C9 -1.5(3) . . . . ?
C12 C1 C10 C9 178.53(18) . . . . ?
C8 C9 C10 C1 -179.4(2) . . . . ?
C4 C9 C10 C1 -0.4(3) . . . . ?
C2 C3 C11 C3 123.6(2) . . . 2 ?
C4 C3 C11 C3 -59.99(18) . . . 2 ?
Cu1 O1 C12 O2 -7.4(3) . . . . ?
Cu1 O1 C12 C1 172.76(12) . . . . ?
C10 C1 C12 O2 179.81(19) . . . . ?
C2 C1 C12 O2 -0.2(3) . . . . ?
C10 C1 C12 O1 -0.4(3) . . . . ?
C2 C1 C12 O1 179.63(17) . . . . ?
C13 N1 C13 C14 0.32(14) 2_656 . . . ?
Cu1 N1 C13 C14 -179.68(14) . . . . ?
N1 C13 C14 C15 -0.6(3) . . . . ?
C13 C14 C15 C14 0.29(13) . . . 2_656 ?
C13 C14 C15 C16 -179.71(13) . . . . ?
C14 C15 C16 C17 -33.74(14) 2_656 . . 2_656 ?
C14 C15 C16 C17 146.26(14) . . . 2_656 ?
C14 C15 C16 C17 146.26(14) 2_656 . . . ?
C14 C15 C16 C17 -33.74(14) . . . . ?
C17 C16 C17 C18 0.57(14) 2_656 . . . ?
C15 C16 C17 C18 -179.43(14) . . . . ?
C18 N2 C18 C17 0.62(15) 2_656 . . . ?
Cu1 N2 C18 C17 -179.38(15) 1_565 . . . ?
C16 C17 C18 N2 -1.2(3) . . . . ?
C20 N3 C21 O4 -168.1(4) . . . . ?
C19 N3 C21 O4 2.5(5) . . . . ?
